data_2236910
loop_
_publ_author_name
'Selvakumaran, N.'
'Sheeba, M. Mary'
'Karvembu, R.'
'Ng, Seik Weng'
'Tiekink, Edward R. T.'

_publ_section_title
;
 1-Benzoyl-3-(4-chlorophenyl)thiourea dichloromethane hemisolvate
;
_journal_coeditor_code HG5268
_journal_issue 12
_journal_name_full 'Acta Crystallographica Section E'
_journal_page_first o3313
_journal_paper_doi 10.1107/S1600536812045588
_journal_volume 68
_journal_year 2012
_chemical_formula_iupac 'C14 H11 Cl N2 O S, 0.5C H2 Cl2'
_chemical_formula_moiety 'C14 H11 Cl N2 O S, 0.5(C H2 Cl2)'
_chemical_formula_sum 'C14.5 H12 Cl2 N2 O S'
_chemical_formula_weight 333.23
_chemical_name_systematic
;
1-Benzoyl-3-(4-chlorophenyl)thiourea dichloromethane hemisolvate
;
_space_group_IT_number 15
_symmetry_cell_setting monoclinic
_symmetry_space_group_name_Hall '-C 2yc'
_symmetry_space_group_name_H-M 'C 1 2/c 1'
_atom_sites_solution_hydrogens geom
_atom_sites_solution_primary direct
_atom_sites_solution_secondary difmap
_audit_creation_method SHELXL-97
_cell_angle_alpha 90.00
_cell_angle_beta 117.690(3)
_cell_angle_gamma 90.00
_cell_formula_units_Z 8
_cell_length_a 20.0800(4)
_cell_length_b 16.0136(2)
_cell_length_c 10.3752(2)
_cell_measurement_reflns_used 3963
_cell_measurement_temperature 100(2)
_cell_measurement_theta_max 74.2207
_cell_measurement_theta_min 3.7116
_cell_volume 2954.10(12)
_computing_cell_refinement 'CrysAlis PRO (Agilent, 2012)'
_computing_data_collection 'CrysAlis PRO (Agilent, 2012)'
_computing_data_reduction 'CrysAlis PRO (Agilent, 2012)'
_computing_molecular_graphics
;
ORTEP-3 for Windows (Farrugia, 2012), DIAMOND (Brandenburg,
2006) and
<i>Qmol</i> (Gans & Shalloway, 2001)
;
_computing_publication_material 'publCIF (Westrip, 2010)'
_computing_structure_refinement 'SHELXL97 (Sheldrick, 2008)'
_computing_structure_solution 'SHELXS97 (Sheldrick, 2008)'
_diffrn_ambient_temperature 100(2)
_diffrn_detector_area_resol_mean 10.4041
_diffrn_measured_fraction_theta_full 0.977
_diffrn_measured_fraction_theta_max 0.977
_diffrn_measurement_device_type 'Agilent SuperNova Dual diffractometer with an Atlas detector'
_diffrn_measurement_method '\w scan'
_diffrn_radiation_monochromator Mirror
_diffrn_radiation_source 'SuperNova (Cu) X-ray Source'
_diffrn_radiation_type CuK\a
_diffrn_radiation_wavelength 1.54184
_diffrn_reflns_av_R_equivalents 0.0127
_diffrn_reflns_av_sigmaI/netI 0.0168
_diffrn_reflns_limit_h_max 24
_diffrn_reflns_limit_h_min -19
_diffrn_reflns_limit_k_max 18
_diffrn_reflns_limit_k_min -19
_diffrn_reflns_limit_l_max 8
_diffrn_reflns_limit_l_min -12
_diffrn_reflns_number 5766
_diffrn_reflns_theta_full 74.39
_diffrn_reflns_theta_max 74.39
_diffrn_reflns_theta_min 3.71
_diffrn_standards_decay_% 0
_diffrn_standards_interval_count 0
_diffrn_standards_interval_time 0
_diffrn_standards_number 0
_exptl_absorpt_coefficient_mu 5.257
_exptl_absorpt_correction_T_max 1.00000
_exptl_absorpt_correction_T_min 0.61943
_exptl_absorpt_correction_type multi-scan
_exptl_absorpt_process_details '(CrysAlis PRO; Agilent, 2012)'
_exptl_crystal_colour colourless
_exptl_crystal_density_diffrn 1.498
_exptl_crystal_density_method 'not measured'
_exptl_crystal_description block
_exptl_crystal_F_000 1368
_exptl_crystal_size_max 0.30
_exptl_crystal_size_mid 0.25
_exptl_crystal_size_min 0.20
_refine_diff_density_max 0.315
_refine_diff_density_min -0.629
_refine_ls_extinction_method none
_refine_ls_goodness_of_fit_ref 1.054
_refine_ls_hydrogen_treatment mixed
_refine_ls_matrix_type full
_refine_ls_number_parameters 194
_refine_ls_number_reflns 2937
_refine_ls_number_restraints 0
_refine_ls_restrained_S_all 1.054
_refine_ls_R_factor_all 0.0323
_refine_ls_R_factor_gt 0.0310
_refine_ls_shift/su_max 0.001
_refine_ls_shift/su_mean 0.000
_refine_ls_structure_factor_coef Fsqd
_refine_ls_weighting_details 'calc w=1/[\s^2^(Fo^2^)+(0.0515P)^2^+3.8195P] where P=(Fo^2^+2Fc^2^)/3'
_refine_ls_weighting_scheme calc
_refine_ls_wR_factor_gt 0.0888
_refine_ls_wR_factor_ref 0.0897
_reflns_number_gt 2802
_reflns_number_total 2937
_reflns_threshold_expression I>2\s(I)
_cod_data_source_file hg5268.cif
_cod_data_source_block I
_cod_original_cell_volume 2954.10(9)
_cod_original_sg_symbol_H-M 'C 2/c'
_cod_original_formula_sum 'C14.5 H12 Cl2 N2 O1 S1'
_cod_database_code 2236910
_cod_database_fobs_code 2236910

loop_
_symmetry_equiv_pos_as_xyz
'x, y, z'
'-x, y, -z+1/2'
'x+1/2, y+1/2, z'
'-x+1/2, y+1/2, -z+1/2'
'-x, -y, -z'
'x, -y, z-1/2'
'-x+1/2, -y+1/2, -z'
'x+1/2, -y+1/2, z-1/2'

loop_
_atom_site_type_symbol
_atom_site_label
_atom_site_fract_x
_atom_site_fract_y
_atom_site_fract_z
_atom_site_U_iso_or_equiv
_atom_site_adp_type
_atom_site_calc_flag
_atom_site_refinement_flags
_atom_site_occupancy
_atom_site_symmetry_multiplicity
Cl Cl1 0.64817(3) 0.24103(3) 1.38168(4) 0.02772(13) Uani d . 1 1
Cl Cl2 0.06334(3) 0.49157(3) 0.21781(6) 0.04144(16) Uani d . 1 1
S S1 0.34276(2) 0.21105(2) 0.68579(4) 0.01812(12) Uani d . 1 1
O O1 0.40404(6) 0.47474(7) 0.61554(12) 0.0182(2) Uani d . 1 1
N N2 0.43155(7) 0.34562(8) 0.78527(14) 0.0141(3) Uani d . 1 1
N N1 0.33686(7) 0.35253(8) 0.54885(14) 0.0139(3) Uani d . 1 1
C C1 0.30153(8) 0.46811(10) 0.37713(17) 0.0142(3) Uani d . 1 1
C C2 0.26545(9) 0.41884(10) 0.25243(17) 0.0161(3) Uani d . 1 1
H H2 0.2727 0.3601 0.2585 0.019 Uiso calc R 1 1
C C3 0.21909(9) 0.45587(11) 0.11989(18) 0.0196(3) Uani d . 1 1
H H3 0.1946 0.4224 0.0350 0.024 Uiso calc R 1 1
C C4 0.20837(9) 0.54186(11) 0.11089(18) 0.0210(3) Uani d . 1 1
H H4 0.1760 0.5669 0.0201 0.025 Uiso calc R 1 1
C C5 0.24478(9) 0.59118(11) 0.23394(19) 0.0199(3) Uani d . 1 1
H H5 0.2374 0.6499 0.2271 0.024 Uiso calc R 1 1
C C6 0.29191(9) 0.55510(10) 0.36699(18) 0.0166(3) Uani d . 1 1
H H6 0.3176 0.5891 0.4509 0.020 Uiso calc R 1 1
C C7 0.35206(8) 0.43302(10) 0.52309(17) 0.0143(3) Uani d . 1 1
C C8 0.37385(8) 0.30647(10) 0.67746(17) 0.0135(3) Uani d . 1 1
C C9 0.48080(8) 0.31534(10) 0.92652(17) 0.0136(3) Uani d . 1 1
C C10 0.50405(8) 0.37306(10) 1.03984(17) 0.0151(3) Uani d . 1 1
H H10 0.4840 0.4280 1.0210 0.018 Uiso calc R 1 1
C C12 0.55623(9) 0.35074(10) 1.17967(17) 0.0166(3) Uani d . 1 1
H H12 0.5727 0.3901 1.2568 0.020 Uiso calc R 1 1
C C13 0.58394(9) 0.26988(11) 1.20494(18) 0.0172(3) Uani d . 1 1
C C14 0.56186(9) 0.21168(10) 1.09322(18) 0.0179(3) Uani d . 1 1
H H14 0.5820 0.1567 1.1126 0.021 Uiso calc R 1 1
C C15 0.51002(9) 0.23468(10) 0.95287(17) 0.0156(3) Uani d . 1 1
H H15 0.4946 0.1956 0.8754 0.019 Uiso calc R 1 1
C C16 0.0000 0.5521(2) 0.2500 0.090(2) Uani d S 1 2
H H16A -0.0286 0.5885 0.1647 0.108 Uiso calc PR 0.50 1
H H16B 0.0286 0.5885 0.3353 0.108 Uiso calc PR 0.50 1
H H1n 0.2952(13) 0.3301(14) 0.485(2) 0.026(6) Uiso d . 1 1
H H2n 0.4380(12) 0.3990(15) 0.767(2) 0.029(6) Uiso d . 1 1

loop_
_atom_site_aniso_label
_atom_site_aniso_U_11
_atom_site_aniso_U_22
_atom_site_aniso_U_33
_atom_site_aniso_U_12
_atom_site_aniso_U_13
_atom_site_aniso_U_23
Cl1 0.0299(2) 0.0251(2) 0.0164(2) 0.00383(17) 0.00079(18) 0.00311(15)
Cl2 0.0391(3) 0.0343(3) 0.0530(3) 0.0115(2) 0.0232(3) 0.0051(2)
S1 0.0128(2) 0.0128(2) 0.0220(2) -0.00272(13) 0.00228(16) 0.00305(14)
O1 0.0162(5) 0.0142(5) 0.0196(6) -0.0034(4) 0.0045(5) -0.0006(4)
N2 0.0115(6) 0.0118(6) 0.0156(7) -0.0008(5) 0.0035(5) 0.0006(5)
N1 0.0102(6) 0.0128(6) 0.0148(6) -0.0013(5) 0.0027(5) -0.0001(5)
C1 0.0112(7) 0.0156(7) 0.0169(7) -0.0007(6) 0.0074(6) 0.0012(6)
C2 0.0147(7) 0.0155(7) 0.0197(8) -0.0019(6) 0.0096(6) -0.0003(6)
C3 0.0186(8) 0.0237(8) 0.0168(8) -0.0034(7) 0.0084(6) -0.0018(7)
C4 0.0182(8) 0.0254(9) 0.0186(8) 0.0022(7) 0.0079(7) 0.0078(7)
C5 0.0189(8) 0.0163(8) 0.0264(8) 0.0017(6) 0.0123(7) 0.0057(7)
C6 0.0157(7) 0.0150(7) 0.0199(8) -0.0012(6) 0.0090(6) 0.0001(6)
C7 0.0122(7) 0.0133(7) 0.0181(7) 0.0009(6) 0.0077(6) 0.0000(6)
C8 0.0102(7) 0.0132(7) 0.0172(8) 0.0015(6) 0.0065(6) 0.0010(6)
C9 0.0091(7) 0.0153(7) 0.0158(7) -0.0006(6) 0.0051(6) 0.0009(6)
C10 0.0134(7) 0.0127(7) 0.0198(8) -0.0006(6) 0.0082(6) -0.0003(6)
C12 0.0153(7) 0.0172(8) 0.0174(8) -0.0032(6) 0.0077(6) -0.0035(6)
C13 0.0140(7) 0.0198(8) 0.0152(7) -0.0003(6) 0.0047(6) 0.0023(6)
C14 0.0154(8) 0.0139(8) 0.0217(8) 0.0015(6) 0.0065(7) 0.0014(6)
C15 0.0130(7) 0.0143(7) 0.0175(8) -0.0004(6) 0.0054(6) -0.0021(6)
C16 0.077(3) 0.0225(16) 0.218(7) 0.000 0.110(4) 0.000

loop_
_atom_type_symbol
_atom_type_description
_atom_type_scat_dispersion_real
_atom_type_scat_dispersion_imag
_atom_type_scat_source
C C 0.0181 0.0091 'International Tables Vol C Tables 4.2.6.8 and 6.1.1.4'
H H 0.0000 0.0000 'International Tables Vol C Tables 4.2.6.8 and 6.1.1.4'
N N 0.0311 0.0180 'International Tables Vol C Tables 4.2.6.8 and 6.1.1.4'
O O 0.0492 0.0322 'International Tables Vol C Tables 4.2.6.8 and 6.1.1.4'
S S 0.3331 0.5567 'International Tables Vol C Tables 4.2.6.8 and 6.1.1.4'
Cl Cl 0.3639 0.7018 'International Tables Vol C Tables 4.2.6.8 and 6.1.1.4'

loop_
_geom_angle_atom_site_label_1
_geom_angle_atom_site_label_2
_geom_angle_atom_site_label_3
_geom_angle_site_symmetry_1
_geom_angle_site_symmetry_3
_geom_angle
C8 N2 C9 . . 128.44(14)
C8 N2 H2n . . 115.0(14)
C9 N2 H2n . . 116.4(14)
C7 N1 C8 . . 127.64(13)
C7 N1 H1n . . 117.6(15)
C8 N1 H1n . . 113.8(15)
C2 C1 C6 . . 119.81(15)
C2 C1 C7 . . 123.01(14)
C6 C1 C7 . . 117.16(14)
C3 C2 C1 . . 119.86(15)
C3 C2 H2 . . 120.1
C1 C2 H2 . . 120.1
C2 C3 C4 . . 120.15(15)
C2 C3 H3 . . 119.9
C4 C3 H3 . . 119.9
C5 C4 C3 . . 120.25(15)
C5 C4 H4 . . 119.9
C3 C4 H4 . . 119.9
C4 C5 C6 . . 120.24(15)
C4 C5 H5 . . 119.9
C6 C5 H5 . . 119.9
C5 C6 C1 . . 119.67(15)
C5 C6 H6 . . 120.2
C1 C6 H6 . . 120.2
O1 C7 N1 . . 122.58(14)
O1 C7 C1 . . 121.13(14)
N1 C7 C1 . . 116.29(13)
N2 C8 N1 . . 114.91(13)
N2 C8 S1 . . 125.93(12)
N1 C8 S1 . . 119.15(11)
C15 C9 C10 . . 120.27(14)
C15 C9 N2 . . 123.21(14)
C10 C9 N2 . . 116.34(14)
C12 C10 C9 . . 120.40(15)
C12 C10 H10 . . 119.8
C9 C10 H10 . . 119.8
C10 C12 C13 . . 118.77(15)
C10 C12 H12 . . 120.6
C13 C12 H12 . . 120.6
C12 C13 C14 . . 121.64(15)
C12 C13 Cl1 . . 118.83(13)
C14 C13 Cl1 . . 119.53(13)
C13 C14 C15 . . 119.32(15)
C13 C14 H14 . . 120.3
C15 C14 H14 . . 120.3
C14 C15 C9 . . 119.59(15)
C14 C15 H15 . . 120.2
C9 C15 H15 . . 120.2
Cl2 C16 Cl2 . 2 112.8(2)
Cl2 C16 H16A . . 109.0
Cl2 C16 H16A 2 . 109.0
Cl2 C16 H16B . . 109.0
Cl2 C16 H16B 2 . 109.0
H16A C16 H16B . . 107.8

loop_
_geom_bond_atom_site_label_1
_geom_bond_atom_site_label_2
_geom_bond_site_symmetry_2
_geom_bond_distance
Cl1 C13 . 1.7439(16)
Cl2 C16 . 1.750(2)
S1 C8 . 1.6679(16)
O1 C7 . 1.2350(19)
N2 C8 . 1.335(2)
N2 C9 . 1.419(2)
N2 H2n . 0.90(2)
N1 C7 . 1.379(2)
N1 C8 . 1.398(2)
N1 H1n . 0.87(2)
C1 C2 . 1.396(2)
C1 C6 . 1.403(2)
C1 C7 . 1.487(2)
C2 C3 . 1.385(2)
C2 H2 . 0.9500
C3 C4 . 1.390(2)
C3 H3 . 0.9500
C4 C5 . 1.386(3)
C4 H4 . 0.9500
C5 C6 . 1.386(2)
C5 H5 . 0.9500
C6 H6 . 0.9500
C9 C15 . 1.392(2)
C9 C10 . 1.395(2)
C10 C12 . 1.385(2)
C10 H10 . 0.9500
C12 C13 . 1.385(2)
C12 H12 . 0.9500
C13 C14 . 1.390(2)
C14 C15 . 1.390(2)
C14 H14 . 0.9500
C15 H15 . 0.9500
C16 Cl2 2 1.750(2)
C16 H16A . 0.9900
C16 H16B . 0.9900

loop_
_geom_hbond_atom_site_label_D
_geom_hbond_atom_site_label_H
_geom_hbond_atom_site_label_A
_geom_hbond_site_symmetry_A
_geom_hbond_distance_DH
_geom_hbond_distance_HA
_geom_hbond_distance_DA
_geom_hbond_angle_DHA
N2 H2n O1 . 0.90(2) 1.85(2) 2.6034(17) 140.6(18)
N1 H1n S1 7_556 0.87(2) 2.59(2) 3.4368(15) 167(2)
C12 H12 O1 5_667 0.95 2.47 3.3743(19) 160

loop_
_geom_torsion_atom_site_label_1
_geom_torsion_atom_site_label_2
_geom_torsion_atom_site_label_3
_geom_torsion_atom_site_label_4
_geom_torsion
C6 C1 C2 C3 -1.4(2)
C7 C1 C2 C3 179.99(14)
C1 C2 C3 C4 -0.1(2)
C2 C3 C4 C5 0.9(2)
C3 C4 C5 C6 -0.3(2)
C4 C5 C6 C1 -1.2(2)
C2 C1 C6 C5 2.0(2)
C7 C1 C6 C5 -179.27(14)
C8 N1 C7 O1 1.6(2)
C8 N1 C7 C1 -177.64(14)
C2 C1 C7 O1 151.52(15)
C6 C1 C7 O1 -27.2(2)
C2 C1 C7 N1 -29.2(2)
C6 C1 C7 N1 152.07(14)
C9 N2 C8 N1 -178.51(14)
C9 N2 C8 S1 2.8(2)
C7 N1 C8 N2 -1.7(2)
C7 N1 C8 S1 177.10(12)
C8 N2 C9 C15 41.7(2)
C8 N2 C9 C10 -143.19(16)
C15 C9 C10 C12 -0.2(2)
N2 C9 C10 C12 -175.41(13)
C9 C10 C12 C13 -0.9(2)
C10 C12 C13 C14 1.4(2)
C10 C12 C13 Cl1 -178.67(12)
C12 C13 C14 C15 -0.8(2)
Cl1 C13 C14 C15 179.28(12)
C13 C14 C15 C9 -0.3(2)
C10 C9 C15 C14 0.8(2)
N2 C9 C15 C14 175.69(14)
